data_7019368
loop_
_publ_author_name
'An, Haiyan'
'Zhang, Hua'
'Chen, Zhaofei'
'Li, Yangguang'
'Liu, Xuan'
'Chen, Hao'

_publ_section_title
;
 A series of three-dimensional architectures constructed from
 lanthanide-substituted polyoxometalosilicates and lanthanide cations or
 lanthanide-organic complexes as linkers.
;
_journal_issue 27
_journal_name_full 'Dalton transactions (Cambridge, England : 2003)'
_journal_page_first 8390
_journal_page_last 8400
_journal_paper_doi 10.1039/c2dt30251a
_journal_volume 41
_journal_year 2012
_chemical_formula_sum 'C12 H85 K2 La4 N2 O118.5 Si2 W22'
_chemical_formula_weight 6888.32
_chemical_name_systematic
;
?
;
_space_group_IT_number 14
_symmetry_cell_setting monoclinic
_symmetry_space_group_name_Hall '-P 2ybc'
_symmetry_space_group_name_H-M 'P 1 21/c 1'
_atom_sites_solution_primary direct
_atom_sites_solution_secondary difmap
_audit_creation_method SHELXL-97
_cell_angle_alpha 90.00
_cell_angle_beta 121.58(3)
_cell_angle_gamma 90.00
_cell_formula_units_Z 2
_cell_length_a 18.688(9)
_cell_length_b 17.450(9)
_cell_length_c 22.413(8)
_cell_measurement_reflns_used 26243
_cell_measurement_temperature 185
_cell_measurement_theta_max 25.00
_cell_measurement_theta_min 2.13
_cell_volume 6227(5)
_computing_molecular_graphics 'Bruker SHELXTL'
_computing_publication_material 'Bruker SHELXTL'
_computing_structure_refinement 'SHELXL-97 (Sheldrick, 1997)'
_computing_structure_solution 'SHELXS-97 (Sheldrick, 1990)'
_diffrn_ambient_temperature 185
_diffrn_detector_area_resol_mean 0.01
_diffrn_measured_fraction_theta_full 0.986
_diffrn_measured_fraction_theta_max 0.986
_diffrn_measurement_device_type 'Bruker Smart Apex CCD'
_diffrn_measurement_method \w-2\q
_diffrn_radiation_monochromator graphite
_diffrn_radiation_source 'fine-focus sealed tube'
_diffrn_radiation_type MoK\a
_diffrn_radiation_wavelength 0.71073
_diffrn_reflns_av_R_equivalents 0.0960
_diffrn_reflns_av_sigmaI/netI 0.1352
_diffrn_reflns_limit_h_max 16
_diffrn_reflns_limit_h_min -22
_diffrn_reflns_limit_k_max 20
_diffrn_reflns_limit_k_min -19
_diffrn_reflns_limit_l_max 26
_diffrn_reflns_limit_l_min -24
_diffrn_reflns_number 26243
_diffrn_reflns_theta_full 25.00
_diffrn_reflns_theta_max 25.00
_diffrn_reflns_theta_min 2.13
_diffrn_standards_decay_% none
_diffrn_standards_interval_count 0
_diffrn_standards_interval_time 0
_diffrn_standards_number 0
_exptl_absorpt_coefficient_mu 21.765
_exptl_absorpt_correction_T_max 0.016
_exptl_absorpt_correction_T_min 0.002
_exptl_absorpt_correction_type empirical
_exptl_absorpt_process_details 'ABSCOR by T.Higashi 8 March, 1995'
_exptl_crystal_colour colorless
_exptl_crystal_density_diffrn 3.674
_exptl_crystal_density_method 'not measured'
_exptl_crystal_description diamondoid
_exptl_crystal_F_000 6080
_exptl_crystal_size_max 0.34
_exptl_crystal_size_mid 0.26
_exptl_crystal_size_min 0.19
_refine_diff_density_max 5.610
_refine_diff_density_min -3.856
_refine_diff_density_rms 0.521
_refine_ls_extinction_method none
_refine_ls_goodness_of_fit_ref 1.033
_refine_ls_hydrogen_treatment constr
_refine_ls_matrix_type full
_refine_ls_number_parameters 692
_refine_ls_number_reflns 10817
_refine_ls_number_restraints 507
_refine_ls_restrained_S_all 1.013
_refine_ls_R_factor_all 0.1155
_refine_ls_R_factor_gt 0.0674
_refine_ls_shift/su_max 0.000
_refine_ls_shift/su_mean 0.000
_refine_ls_structure_factor_coef Fsqd
_refine_ls_weighting_details 'calc w=1/[\s^2^(Fo^2^)+(0.0804P)^2^+0.9786P] where P=(Fo^2^+2Fc^2^)/3'
_refine_ls_weighting_scheme calc
_refine_ls_wR_factor_gt 0.1592
_refine_ls_wR_factor_ref 0.1877
_reflns_number_gt 6848
_reflns_number_total 10817
_reflns_threshold_expression >2sigma(I)
_cod_data_source_file c2dt30251a.txt
_cod_data_source_block swla1
_cod_depositor_comments
;
The following automatic conversions were performed:

'_symmetry_cell_setting' value 'Monoclinic' changed to 'monoclinic'
according to /home/saulius/struct/CIF-dictionaries/cif_core.dic
dictionary named 'cif_core.dic' version 2.4.1 from 2010-06-29.

Automatic conversion script
Id: cif_fix_values 1891 2012-01-12 08:04:46Z andrius 
;
_cod_original_sg_symbol_H-M P21/c
_cod_original_formula_sum 'C12 H85 K2 La4 N2 O118.50 Si2 W22'
_cod_database_code 7019368

loop_
_symmetry_equiv_pos_as_xyz
'x, y, z'
'-x, y+1/2, -z+1/2'
'-x, -y, -z'
'x, -y-1/2, z-1/2'

loop_
_atom_site_label
_atom_site_type_symbol
_atom_site_fract_x
_atom_site_fract_y
_atom_site_fract_z
_atom_site_U_iso_or_equiv
_atom_site_adp_type
_atom_site_occupancy
_atom_site_symmetry_multiplicity
_atom_site_calc_flag
_atom_site_refinement_flags
W1 W 0.60211(6) 0.47565(6) 0.12026(5) 0.0216(3) Uani 1 1 d .
W2 W 0.95030(6) 0.57908(6) 0.35214(5) 0.0241(3) Uani 1 1 d .
W3 W 0.82834(7) 0.59152(6) 0.41956(5) 0.0251(3) Uani 1 1 d .
W4 W 0.67844(7) 0.44623(6) 0.29546(5) 0.0252(3) Uani 1 1 d .
W5 W 0.52241(7) 0.66132(6) 0.12750(5) 0.0242(3) Uani 1 1 d .
W6 W 0.60108(7) 0.63916(6) 0.30423(6) 0.0276(3) Uani 1 1 d .
W7 W 0.80562(7) 0.43110(6) 0.23229(6) 0.0245(3) Uani 1 1 d .
W8 W 0.85099(7) 0.60009(6) 0.15617(6) 0.0260(3) Uani 1 1 d .
W9 W 0.87537(7) 0.74992(6) 0.36110(5) 0.0272(3) Uani 1 1 d .
W10 W 0.65099(7) 0.79283(6) 0.24435(6) 0.0277(3) Uani 1 1 d .
W11 W 0.78249(7) 0.76850(6) 0.16616(5) 0.0251(3) Uani 1 1 d .
La1 La 0.61995(9) 0.64536(8) -0.00199(8) 0.0227(4) Uani 1 1 d .
La2 La 1.16775(10) 0.47042(9) 0.39854(8) 0.0269(4) Uani 1 1 d .
Si1 Si 0.7358(4) 0.6159(3) 0.2373(3) 0.0148(14) Uani 1 1 d .
O1 O 0.7129(9) 0.5241(8) 0.2238(7) 0.016(4) Uani 1 1 d U
O2 O 0.7597(9) 0.6482(8) 0.1826(8) 0.018(4) Uani 1 1 d U
O3 O 0.8165(10) 0.6277(9) 0.3167(8) 0.022(4) Uani 1 1 d U
O4 O 0.6544(10) 0.6607(8) 0.2305(8) 0.018(4) Uani 1 1 d U
O5 O 0.9309(12) 0.8291(9) 0.4068(9) 0.039(5) Uani 1 1 d U
O6 O 0.8193(12) 0.8592(11) 0.1635(9) 0.041(5) Uani 1 1 d U
O7 O 0.6320(11) 0.8858(10) 0.2510(9) 0.035(5) Uani 1 1 d U
O8 O 0.9690(9) 0.6810(8) 0.3849(8) 0.021(4) Uani 1 1 d U
O9 O 0.5557(12) 0.6393(11) 0.3540(10) 0.046(5) Uani 1 1 d U
O10 O 0.5665(10) 0.6766(9) 0.0774(8) 0.027(4) Uani 1 1 d U
O11 O 0.8495(11) 0.5707(11) 0.5029(10) 0.042(5) Uani 1 1 d U
O12 O 0.7630(11) 0.7804(10) 0.3261(9) 0.032(4) Uani 1 1 d U
O13 O 0.7621(9) 0.3920(8) 0.2862(8) 0.018(4) Uani 1 1 d U
O14 O 0.6564(12) 0.3811(11) 0.3411(10) 0.048(5) Uani 1 1 d U
O15 O 0.8601(10) 0.7649(9) 0.2745(8) 0.025(4) Uani 1 1 d U
O16 O 0.6016(11) 0.4218(10) 0.2034(9) 0.033(5) Uani 1 1 d U
O17 O 0.8681(11) 0.6926(10) 0.4336(8) 0.031(4) Uani 1 1 d U
O18 O 0.4181(10) 0.6686(10) 0.0683(9) 0.033(5) Uani 1 1 d U
O19 O 0.7032(10) 0.7952(9) 0.1927(8) 0.024(4) Uani 1 1 d U
O20 O 0.8694(10) 0.7107(10) 0.1671(9) 0.031(4) Uani 1 1 d U
O21 O 1.0502(11) 0.5437(10) 0.3908(9) 0.032(4) Uani 1 1 d U
O22 O 0.5397(9) 0.5527(9) 0.1326(8) 0.020(4) Uani 1 1 d U
O23 O 0.5226(10) 0.4145(9) 0.0596(8) 0.026(4) Uani 1 1 d U
O24 O 0.6964(10) 0.4074(9) 0.1513(8) 0.026(4) Uani 1 1 d U
O25 O 0.7726(10) 0.5012(9) 0.3718(9) 0.028(4) Uani 1 1 d U
O26 O 0.9283(10) 0.6042(9) 0.2659(8) 0.023(4) Uani 1 1 d U
O27 O 0.6143(10) 0.7496(9) 0.3012(8) 0.023(4) Uani 1 1 d U
O28 O 0.7067(9) 0.7538(8) 0.0764(7) 0.019(4) Uani 1 1 d U
O29 O 0.5085(9) 0.6432(9) 0.2146(8) 0.021(4) Uani 1 1 d U
O30 O 0.8275(10) 0.5025(10) 0.1793(9) 0.032(4) Uani 1 1 d U
O31 O 0.9347(11) 0.5736(10) 0.1495(10) 0.039(5) Uani 1 1 d U
O32 O 0.6265(9) 0.5335(8) 0.0707(7) 0.017(4) Uani 1 1 d U
O33 O 0.9282(10) 0.5564(9) 0.4289(8) 0.022(4) Uani 1 1 d U
O34 O 0.7188(10) 0.6352(9) 0.3795(9) 0.027(4) Uani 1 1 d U
O35 O 0.7693(10) 0.6033(9) 0.0676(8) 0.028(4) Uani 1 1 d U
O36 O 0.5458(10) 0.7646(9) 0.1662(8) 0.028(4) Uani 1 1 d U
O37 O 0.8879(11) 0.4848(9) 0.3120(9) 0.030(4) Uani 1 1 d U
O38 O 0.6152(10) 0.5329(10) 0.2936(8) 0.029(4) Uani 1 1 d U
O39 O 0.8586(12) 0.3510(10) 0.2315(10) 0.042(5) Uani 1 1 d U
O1W O 0.6401(14) 0.5291(12) -0.0556(11) 0.062(6) Uani 1 1 d U
O2W O 0.7081(13) 0.7091(11) -0.0475(10) 0.052(6) Uani 1 1 d U
O3W O 0.5453(12) 0.6534(10) -0.1391(9) 0.045(5) Uani 1 1 d U
O4W O 0.5293(12) 0.7696(11) -0.0519(10) 0.049(6) Uani 1 1 d U
O5W O 1.1758(15) 0.6066(14) 0.3593(13) 0.075(7) Uani 1 1 d U
O6W O 1.2838(12) 0.3805(11) 0.4893(10) 0.046(5) Uani 1 1 d U
O7W O 1.0624(15) 0.4821(13) 0.2669(11) 0.069(7) Uani 1 1 d U
O8W O 1.2445(13) 0.5610(11) 0.5039(10) 0.051(6) Uani 1 1 d U
O9W O 1.0469(13) 0.3735(11) 0.3612(10) 0.052(6) Uani 1 1 d U
O40 O 1.2901(19) 0.4901(17) 0.3928(17) 0.112(9) Uani 1 1 d DU
O41 O 1.327(2) 0.5814(17) 0.3582(19) 0.146(10) Uani 1 1 d DU
C1 C 1.3391(16) 0.5156(18) 0.378(2) 0.074(5) Uani 1 1 d DU
C2 C 1.4179(13) 0.4753(14) 0.3981(13) 0.074(5) Uani 1 1 d GDU
C3 C 1.4729(15) 0.5058(12) 0.3828(12) 0.074(5) Uani 1 1 d GU
H3 H 1.4598 0.5524 0.3572 0.074 Uiso 1 1 calc R
C4 C 1.5466(14) 0.4701(13) 0.4040(12) 0.074(5) Uani 1 1 d GU
H4 H 1.5853 0.4915 0.3933 0.074 Uiso 1 1 calc R
N1 N 1.5653(13) 0.4038(13) 0.4404(11) 0.074(5) Uani 1 1 d GU
H1A H 1.6133 0.3805 0.4542 0.088 Uiso 1 1 calc R
C5 C 1.5102(15) 0.3732(12) 0.4557(12) 0.077(5) Uani 1 1 d GU
H5 H 1.5234 0.3267 0.4812 0.077 Uiso 1 1 calc R
C6 C 1.4365(14) 0.4090(14) 0.4345(13) 0.072(5) Uani 1 1 d GU
H6 H 1.3978 0.3875 0.4452 0.072 Uiso 1 1 calc R
K1 K 0.9831(6) 0.6125(5) 0.0481(5) 0.031(2) Uani 0.65 1 d P
K2 K 1.0513(9) 0.5874(8) 0.0066(7) 0.021(3) Uani 0.35 1 d PU
O10W O 0.9311(15) 0.5232(14) -0.0578(12) 0.076(8) Uiso 1 1 d .
O11W O 0.8866(15) 0.7283(14) 0.0446(13) 0.079(8) Uiso 1 1 d .
O12W O 0.9479(17) 0.3790(15) 0.4316(14) 0.087(8) Uiso 1 1 d .
O13W O 0.7290(18) 0.4071(16) 0.0355(15) 0.099(9) Uiso 1 1 d .
O14W O 0.5962(18) 1.0104(16) 0.3110(15) 0.100(9) Uiso 1 1 d .
O15W O 1.056(2) 0.708(2) 0.269(2) 0.102(13) Uiso 0.75 1 d P
O16W O 1.002(2) 0.8468(19) 0.2951(18) 0.082(11) Uiso 0.75 1 d P
O17W O 0.642(2) 0.2508(18) 0.1099(17) 0.078(10) Uiso 0.75 1 d P
O18W O 1.309(3) 0.702(2) 0.497(2) 0.116(14) Uiso 0.75 1 d P
O19W O 0.361(3) 0.721(3) 0.183(2) 0.139(17) Uiso 0.75 1 d P
O20W O 0.812(4) 0.539(3) -0.207(3) 0.102(19) Uiso 0.50 1 d P

loop_
_atom_site_aniso_label
_atom_site_aniso_U_11
_atom_site_aniso_U_22
_atom_site_aniso_U_33
_atom_site_aniso_U_23
_atom_site_aniso_U_13
_atom_site_aniso_U_12
W1 0.0215(6) 0.0231(6) 0.0200(6) -0.0011(4) 0.0108(5) -0.0051(5)
W2 0.0185(6) 0.0275(6) 0.0248(6) -0.0021(4) 0.0103(5) 0.0027(5)
W3 0.0273(6) 0.0293(6) 0.0182(6) -0.0002(4) 0.0117(5) 0.0037(5)
W4 0.0276(6) 0.0261(6) 0.0235(6) 0.0020(4) 0.0144(5) -0.0019(5)
W5 0.0213(6) 0.0313(6) 0.0215(6) 0.0031(5) 0.0123(5) 0.0042(5)
W6 0.0272(6) 0.0358(7) 0.0259(6) 0.0031(5) 0.0181(5) 0.0079(5)
W7 0.0251(6) 0.0212(6) 0.0274(6) -0.0028(4) 0.0138(5) 0.0031(5)
W8 0.0220(6) 0.0336(7) 0.0276(6) -0.0010(5) 0.0167(5) 0.0008(5)
W9 0.0304(6) 0.0225(6) 0.0238(6) -0.0046(4) 0.0107(5) -0.0014(5)
W10 0.0339(7) 0.0242(6) 0.0276(6) 0.0001(5) 0.0179(6) 0.0080(5)
W11 0.0279(6) 0.0236(6) 0.0246(6) -0.0014(4) 0.0144(5) -0.0070(5)
La1 0.0251(9) 0.0252(9) 0.0199(8) -0.0026(6) 0.0132(7) -0.0074(7)
La2 0.0276(9) 0.0321(9) 0.0242(9) 0.0037(7) 0.0159(7) 0.0121(7)
Si1 0.020(4) 0.011(3) 0.019(4) 0.001(3) 0.013(3) -0.002(3)
O1 0.016(5) 0.014(5) 0.017(5) -0.005(4) 0.008(4) 0.001(4)
O2 0.017(7) 0.014(7) 0.025(7) -0.001(5) 0.013(6) -0.005(6)
O3 0.026(7) 0.021(7) 0.016(7) 0.010(6) 0.010(6) -0.002(6)
O4 0.023(7) 0.020(7) 0.013(7) -0.002(5) 0.009(6) 0.001(6)
O5 0.050(9) 0.026(8) 0.035(8) -0.012(6) 0.017(7) -0.003(7)
O6 0.049(9) 0.043(8) 0.034(8) 0.001(6) 0.023(7) -0.009(7)
O7 0.037(8) 0.030(8) 0.038(8) -0.001(6) 0.019(6) 0.013(7)
O8 0.015(7) 0.018(7) 0.021(7) -0.008(6) 0.004(6) 0.000(6)
O9 0.045(9) 0.065(9) 0.044(9) 0.000(7) 0.034(7) 0.003(7)
O10 0.024(7) 0.033(8) 0.030(8) 0.008(6) 0.019(6) -0.001(6)
O11 0.035(8) 0.048(9) 0.043(9) -0.006(7) 0.021(7) 0.007(7)
O12 0.036(8) 0.034(8) 0.026(8) -0.005(6) 0.016(6) 0.001(7)
O13 0.015(7) 0.013(7) 0.022(7) 0.004(5) 0.007(6) -0.002(6)
O14 0.049(9) 0.054(9) 0.043(9) 0.008(7) 0.026(7) -0.015(7)
O15 0.026(7) 0.023(7) 0.022(7) -0.001(6) 0.009(6) -0.003(6)
O16 0.030(8) 0.038(8) 0.039(8) 0.006(6) 0.023(6) -0.008(7)
O17 0.038(8) 0.032(8) 0.024(7) -0.005(6) 0.017(6) -0.002(7)
O18 0.023(8) 0.041(8) 0.032(8) 0.002(6) 0.012(6) -0.005(7)
O19 0.028(8) 0.022(7) 0.024(7) 0.006(6) 0.015(6) 0.006(6)
O20 0.028(8) 0.037(8) 0.030(8) 0.002(6) 0.017(6) -0.004(6)
O21 0.029(8) 0.037(8) 0.029(8) -0.008(6) 0.014(6) 0.006(7)
O22 0.015(7) 0.024(7) 0.024(7) -0.005(6) 0.011(6) 0.002(6)
O23 0.031(8) 0.029(8) 0.020(7) -0.001(6) 0.014(6) -0.001(6)
O24 0.022(7) 0.020(7) 0.026(7) -0.001(6) 0.005(6) 0.010(6)
O25 0.025(7) 0.030(8) 0.033(8) -0.006(6) 0.017(6) -0.001(6)
O26 0.026(7) 0.024(7) 0.017(7) -0.004(6) 0.011(6) -0.007(6)
O27 0.022(7) 0.022(7) 0.026(7) -0.002(6) 0.014(6) 0.010(6)
O28 0.024(7) 0.014(7) 0.014(7) -0.005(5) 0.006(6) -0.005(6)
O29 0.016(7) 0.022(7) 0.022(7) 0.006(6) 0.006(6) 0.009(6)
O30 0.029(8) 0.040(8) 0.032(8) -0.005(6) 0.020(6) 0.000(7)
O31 0.032(8) 0.038(8) 0.045(8) -0.002(7) 0.020(7) -0.003(7)
O32 0.017(5) 0.018(5) 0.017(5) -0.001(4) 0.010(4) -0.008(4)
O33 0.021(7) 0.022(7) 0.025(7) 0.006(6) 0.013(6) 0.008(6)
O34 0.024(7) 0.026(7) 0.030(8) -0.004(6) 0.012(6) 0.003(6)
O35 0.021(7) 0.037(8) 0.024(7) 0.000(6) 0.010(6) 0.007(6)
O36 0.027(5) 0.028(6) 0.029(5) -0.001(4) 0.016(4) 0.007(4)
O37 0.033(8) 0.027(8) 0.029(8) -0.001(6) 0.017(6) 0.003(6)
O38 0.026(7) 0.036(8) 0.031(8) 0.003(6) 0.019(6) 0.003(6)
O39 0.044(9) 0.043(9) 0.042(8) -0.004(7) 0.024(7) 0.006(7)
O1W 0.082(10) 0.059(10) 0.050(9) -0.007(7) 0.038(8) 0.002(8)
O2W 0.060(9) 0.054(9) 0.045(9) 0.004(7) 0.030(7) -0.006(7)
O3W 0.054(9) 0.048(9) 0.035(8) 0.010(7) 0.025(7) -0.011(7)
O4W 0.051(9) 0.047(9) 0.048(9) -0.001(7) 0.025(7) 0.004(7)
O5W 0.074(10) 0.077(11) 0.082(11) 0.016(8) 0.047(8) -0.010(8)
O6W 0.042(9) 0.043(9) 0.044(9) 0.006(7) 0.017(7) 0.016(7)
O7W 0.078(10) 0.073(10) 0.051(9) 0.000(8) 0.030(8) 0.002(8)
O8W 0.052(9) 0.045(9) 0.046(9) -0.007(7) 0.019(7) 0.006(7)
O9W 0.055(9) 0.055(9) 0.050(9) -0.010(7) 0.029(7) 0.007(7)
O40 0.109(11) 0.122(12) 0.125(12) -0.001(8) 0.076(8) 0.005(8)
O41 0.142(13) 0.148(13) 0.152(13) 0.005(9) 0.079(9) 0.006(9)
C1 0.073(6) 0.075(6) 0.076(6) 0.001(4) 0.041(4) 0.000(4)
C2 0.071(6) 0.077(6) 0.077(6) 0.001(4) 0.041(5) -0.001(5)
C3 0.072(6) 0.076(6) 0.078(6) 0.001(4) 0.042(5) -0.002(4)
C4 0.072(6) 0.077(6) 0.078(6) 0.001(4) 0.041(5) -0.001(5)
N1 0.071(6) 0.079(6) 0.077(6) 0.000(5) 0.043(5) -0.001(5)
C5 0.074(6) 0.078(6) 0.078(6) 0.001(4) 0.040(5) -0.002(4)
C6 0.071(6) 0.076(6) 0.076(6) 0.001(4) 0.043(5) -0.001(5)
K1 0.033(5) 0.036(6) 0.032(5) 0.011(4) 0.022(5) 0.009(4)
K2 0.026(5) 0.025(5) 0.018(5) 0.009(4) 0.015(4) 0.013(4)

loop_
_atom_type_symbol
_atom_type_description
_atom_type_scat_dispersion_real
_atom_type_scat_dispersion_imag
_atom_type_scat_source
C C 0.0033 0.0016 'International Tables Vol C Tables 4.2.6.8 and 6.1.1.4'
H H 0.0000 0.0000 'International Tables Vol C Tables 4.2.6.8 and 6.1.1.4'
K K 0.2009 0.2494 'International Tables Vol C Tables 4.2.6.8 and 6.1.1.4'
La La -0.2871 2.4523 'International Tables Vol C Tables 4.2.6.8 and 6.1.1.4'
N N 0.0061 0.0033 'International Tables Vol C Tables 4.2.6.8 and 6.1.1.4'
O O 0.0106 0.0060 'International Tables Vol C Tables 4.2.6.8 and 6.1.1.4'
Si Si 0.0817 0.0704 'International Tables Vol C Tables 4.2.6.8 and 6.1.1.4'
W W -0.8490 6.8722 'International Tables Vol C Tables 4.2.6.8 and 6.1.1.4'

loop_
_geom_angle_atom_site_label_1
_geom_angle_atom_site_label_2
_geom_angle_atom_site_label_3
_geom_angle
_geom_angle_site_symmetry_1
_geom_angle_site_symmetry_3
O32 W1 O23 105.0(7) . .
O32 W1 O22 94.0(7) . .
O23 W1 O22 102.0(7) . .
O32 W1 O24 95.4(7) . .
O23 W1 O24 98.5(7) . .
O22 W1 O24 154.4(7) . .
O32 W1 O16 163.8(7) . .
O23 W1 O16 91.1(7) . .
O22 W1 O16 84.1(7) . .
O24 W1 O16 80.2(7) . .
O32 W1 O1 91.9(6) . .
O23 W1 O1 161.6(6) . .
O22 W1 O1 83.7(6) . .
O24 W1 O1 72.2(6) . .
O16 W1 O1 72.0(6) . .
O21 W2 O26 101.9(8) . .
O21 W2 O8 102.3(7) . .
O26 W2 O8 94.6(7) . .
O21 W2 O37 99.2(8) . .
O26 W2 O37 88.0(7) . .
O8 W2 O37 157.3(7) . .
O21 W2 O33 98.9(7) . .
O26 W2 O33 158.5(7) . .
O8 W2 O33 86.1(7) . .
O37 W2 O33 83.5(7) . .
O21 W2 O3 171.0(7) . .
O26 W2 O3 86.9(6) . .
O8 W2 O3 74.8(6) . .
O37 W2 O3 82.8(6) . .
O33 W2 O3 72.6(6) . .
O11 W3 O33 99.1(7) . .
O11 W3 O17 99.8(8) . .
O33 W3 O17 90.3(7) . .
O11 W3 O25 100.5(8) . .
O33 W3 O25 90.7(7) . .
O17 W3 O25 159.2(7) . .
O11 W3 O34 100.0(8) . .
O33 W3 O34 160.9(7) . .
O17 W3 O34 86.4(7) . .
O25 W3 O34 85.9(7) . .
O11 W3 O3 172.5(7) . .
O33 W3 O3 76.6(6) . .
O17 W3 O3 74.3(6) . .
O25 W3 O3 85.7(6) . .
O34 W3 O3 84.4(7) . .
O14 W4 O16 102.9(8) . .
O14 W4 O38 101.5(9) . .
O16 W4 O38 92.8(7) . .
O14 W4 O13 101.5(8) . .
O16 W4 O13 88.1(7) . .
O38 W4 O13 156.2(7) . .
O14 W4 O25 101.0(8) . .
O16 W4 O25 156.0(7) . .
O38 W4 O25 83.9(7) . .
O13 W4 O25 85.7(6) . .
O14 W4 O1 172.5(8) . .
O16 W4 O1 73.2(6) . .
O38 W4 O1 85.3(6) . .
O13 W4 O1 72.1(5) . .
O25 W4 O1 82.8(6) . .
O18 W5 O10 103.0(8) . .
O18 W5 O22 102.1(7) . .
O10 W5 O22 94.0(7) . .
O18 W5 O36 100.2(8) . .
O10 W5 O36 94.3(7) . .
O22 W5 O36 153.8(7) . .
O18 W5 O29 95.0(7) . .
O10 W5 O29 162.0(7) . .
O22 W5 O29 84.0(6) . .
O36 W5 O29 80.5(6) . .
O18 W5 O4 164.1(7) . .
O10 W5 O4 91.5(7) . .
O22 W5 O4 83.0(6) . .
O36 W5 O4 71.9(6) . .
O29 W5 O4 70.4(6) . .
O9 W6 O29 101.9(8) . .
O9 W6 O38 103.3(8) . .
O29 W6 O38 90.7(7) . .
O9 W6 O27 97.8(8) . .
O29 W6 O27 89.3(6) . .
O38 W6 O27 158.3(7) . .
O9 W6 O34 98.9(8) . .
O29 W6 O34 159.2(7) . .
O38 W6 O34 84.6(7) . .
O27 W6 O34 87.6(7) . .
O9 W6 O4 170.1(8) . .
O29 W6 O4 74.4(6) . .
O38 W6 O4 86.0(6) . .
O27 W6 O4 73.2(6) . .
O34 W6 O4 85.0(6) . .
O39 W7 O37 103.0(8) . .
O39 W7 O13 98.9(8) . .
O37 W7 O13 89.1(7) . .
O39 W7 O30 102.3(8) . .
O37 W7 O30 86.1(7) . .
O13 W7 O30 158.8(7) . .
O39 W7 O24 98.5(8) . .
O37 W7 O24 158.4(7) . .
O13 W7 O24 85.8(7) . .
O30 W7 O24 91.2(7) . .
O39 W7 O1 169.4(7) . .
O37 W7 O1 86.2(6) . .
O13 W7 O1 75.7(6) . .
O30 W7 O1 83.4(6) . .
O24 W7 O1 72.2(6) . .
O31 W8 O35 101.7(8) . .
O31 W8 O30 97.7(8) . .
O35 W8 O30 98.5(8) . .
O31 W8 O20 99.8(8) . .
O35 W8 O20 95.9(7) . .
O30 W8 O20 154.6(7) . .
O31 W8 O26 90.7(8) . .
O35 W8 O26 167.6(7) . .
O30 W8 O26 80.0(7) . .
O20 W8 O26 81.5(6) . .
O31 W8 O2 168.9(7) . .
O35 W8 O2 87.5(7) . .
O30 W8 O2 87.0(6) . .
O20 W8 O2 72.8(6) . .
O26 W8 O2 80.2(6) . .
O5 W9 O15 103.3(8) . .
O5 W9 O12 102.4(8) . .
O15 W9 O12 89.9(7) . .
O5 W9 O8 99.1(8) . .
O15 W9 O8 89.9(7) . .
O12 W9 O8 158.0(7) . .
O5 W9 O17 101.4(8) . .
O15 W9 O17 155.3(7) . .
O12 W9 O17 86.8(7) . .
O8 W9 O17 84.3(7) . .
O5 W9 O3 169.4(7) . .
O15 W9 O3 84.4(6) . .
O12 W9 O3 84.7(6) . .
O8 W9 O3 73.3(6) . .
O17 W9 O3 70.9(6) . .
O7 W10 O19 103.7(8) . .
O7 W10 O36 99.7(8) . .
O19 W10 O36 93.4(7) . .
O7 W10 O27 99.0(8) . .
O19 W10 O27 156.8(6) . .
O36 W10 O27 87.3(7) . .
O7 W10 O12 101.4(8) . .
O19 W10 O12 86.1(7) . .
O36 W10 O12 158.4(7) . .
O27 W10 O12 84.9(7) . .
O7 W10 O4 170.5(7) . .
O19 W10 O4 83.1(6) . .
O36 W10 O4 72.9(6) . .
O27 W10 O4 75.0(6) . .
O12 W10 O4 85.6(6) . .
O6 W11 O28 100.9(8) . .
O6 W11 O20 97.6(8) . .
O28 W11 O20 96.1(7) . .
O6 W11 O19 100.0(8) . .
O28 W11 O19 95.7(7) . .
O20 W11 O19 156.6(7) . .
O6 W11 O15 91.2(7) . .
O28 W11 O15 167.7(6) . .
O20 W11 O15 84.4(7) . .
O19 W11 O15 79.9(7) . .
O6 W11 O2 169.7(8) . .
O28 W11 O2 86.7(6) . .
O20 W11 O2 74.5(6) . .
O19 W11 O2 86.1(6) . .
O15 W11 O2 81.6(6) . .
O1W La1 O35 70.0(6) . .
O1W La1 O23 78.4(7) . 3_665
O35 La1 O23 137.9(5) . 3_665
O1W La1 O32 73.1(6) . .
O35 La1 O32 72.9(5) . .
O23 La1 O32 71.7(5) 3_665 .
O1W La1 O28 138.4(6) . .
O35 La1 O28 71.5(5) . .
O23 La1 O28 143.0(5) 3_665 .
O32 La1 O28 109.8(5) . .
O1W La1 O10 137.4(6) . .
O35 La1 O10 110.5(5) . .
O23 La1 O10 75.2(5) 3_665 .
O32 La1 O10 67.1(5) . .
O28 La1 O10 72.1(5) . .
O1W La1 O2W 82.6(7) . .
O35 La1 O2W 68.9(6) . .
O23 La1 O2W 134.3(6) 3_665 .
O32 La1 O2W 139.8(6) . .
O28 La1 O2W 69.1(6) . .
O10 La1 O2W 138.9(6) . .
O1W La1 O4W 134.3(7) . .
O35 La1 O4W 140.8(6) . .
O23 La1 O4W 81.3(6) 3_665 .
O32 La1 O4W 136.5(6) . .
O28 La1 O4W 73.2(6) . .
O10 La1 O4W 73.4(6) . .
O2W La1 O4W 83.1(6) . .
O1W La1 O3W 66.5(6) . .
O35 La1 O3W 118.8(6) . .
O23 La1 O3W 69.5(5) 3_665 .
O32 La1 O3W 128.1(5) . .
O28 La1 O3W 122.0(5) . .
O10 La1 O3W 130.6(6) . .
O2W La1 O3W 64.9(6) . .
O4W La1 O3W 68.1(6) . .
O40 La2 O21 140.0(8) . .
O40 La2 O6 72.7(9) . 2_745
O21 La2 O6 135.5(6) . 2_745
O40 La2 O11 131.4(9) . 3_766
O21 La2 O11 71.9(6) . 3_766
O6 La2 O11 111.6(6) 2_745 3_766
O40 La2 O7W 96.2(9) . .
O21 La2 O7W 76.0(7) . .
O6 La2 O7W 69.9(7) 2_745 .
O11 La2 O7W 131.7(7) 3_766 .
O40 La2 O8W 82.6(9) . .
O21 La2 O8W 78.1(6) . .
O6 La2 O8W 146.0(6) 2_745 .
O11 La2 O8W 68.4(6) 3_766 .
O7W La2 O8W 137.3(7) . .
O40 La2 O5W 67.5(9) . .
O21 La2 O5W 72.9(7) . .
O6 La2 O5W 119.6(7) 2_745 .
O11 La2 O5W 128.8(7) 3_766 .
O7W La2 O5W 71.3(7) . .
O8W La2 O5W 68.9(7) . .
O40 La2 O9W 141.1(9) . .
O21 La2 O9W 73.8(6) . .
O6 La2 O9W 68.3(6) 2_745 .
O11 La2 O9W 66.6(6) 3_766 .
O7W La2 O9W 70.4(7) . .
O8W La2 O9W 132.3(7) . .
O5W La2 O9W 133.9(7) . .
O40 La2 O6W 72.3(9) . .
O21 La2 O6W 136.0(6) . .
O6 La2 O6W 71.2(6) 2_745 .
O11 La2 O6W 64.8(6) 3_766 .
O7W La2 O6W 141.1(7) . .
O8W La2 O6W 79.4(6) . .
O5W La2 O6W 131.0(7) . .
O9W La2 O6W 95.1(6) . .
O2 Si1 O3 108.6(8) . .
O2 Si1 O4 112.1(8) . .
O3 Si1 O4 108.8(8) . .
O2 Si1 O1 110.5(8) . .
O3 Si1 O1 109.0(8) . .
O4 Si1 O1 107.9(8) . .
Si1 O1 W7 124.0(8) . .
Si1 O1 W1 123.4(8) . .
W7 O1 W1 93.7(5) . .
Si1 O1 W4 123.7(8) . .
W7 O1 W4 90.0(5) . .
W1 O1 W4 92.9(5) . .
Si1 O2 W11 127.9(9) . .
Si1 O2 W8 128.5(8) . .
W11 O2 W8 94.1(6) . .
Si1 O3 W3 127.6(9) . .
Si1 O3 W2 122.3(9) . .
W3 O3 W2 92.1(5) . .
Si1 O3 W9 122.1(8) . .
W3 O3 W9 92.7(6) . .
W2 O3 W9 90.3(5) . .
Si1 O4 W10 123.1(8) . .
Si1 O4 W5 122.7(8) . .
W10 O4 W5 92.2(5) . .
Si1 O4 W6 124.6(8) . .
W10 O4 W6 90.7(5) . .
W5 O4 W6 94.5(6) . .
W11 O6 La2 152.9(10) . 2_755
W2 O8 W9 121.1(8) . .
W5 O10 La1 158.2(9) . .
W3 O11 La2 161.9(10) . 3_766
W9 O12 W10 146.7(10) . .
W7 O13 W4 122.2(7) . .
W9 O15 W11 150.6(9) . .
W4 O16 W1 121.9(8) . .
W3 O17 W9 122.0(8) . .
W10 O19 W11 157.9(9) . .
W11 O20 W8 115.4(8) . .
W2 O21 La2 156.7(9) . .
W1 O22 W5 142.3(9) . .
W1 O23 La1 153.5(9) . 3_665
W1 O24 W7 121.5(8) . .
W3 O25 W4 152.6(10) . .
W2 O26 W8 151.1(9) . .
W10 O27 W6 121.0(8) . .
W11 O28 La1 138.0(8) . .
W6 O29 W5 120.7(8) . .
W8 O30 W7 155.8(10) . .
W1 O32 La1 158.9(8) . .
W3 O33 W2 118.7(7) . .
W3 O34 W6 150.0(9) . .
W8 O35 La1 137.8(9) . .
W10 O36 W5 122.4(8) . .
W7 O37 W2 148.5(9) . .
W6 O38 W4 153.4(10) . .
C1 O40 La2 162(3) . .
O41 C1 O40 115(3) . .
O41 C1 C2 122(3) . .
O40 C1 C2 121(3) . .
C3 C2 C6 120.0 . .
C3 C2 C1 120(2) . .
C6 C2 C1 119(2) . .
C2 C3 C4 120.0 . .
C2 C3 H3 120.0 . .
C4 C3 H3 120.0 . .
N1 C4 C3 120.0 . .
N1 C4 H4 120.0 . .
C3 C4 H4 120.0 . .
C5 N1 C4 120.0 . .
C5 N1 H1A 120.0 . .
C4 N1 H1A 120.0 . .
C6 C5 N1 120.0 . .
C6 C5 H5 120.0 . .
N1 C5 H5 120.0 . .
C5 C6 C2 120.0 . .
C5 C6 H6 120.0 . .
C2 C6 H6 120.0 . .
K1 K2 O10W 84.6(9) . 3_765
K1 K2 O10W 74.8(9) . .
O10W K2 O10W 73.7(11) 3_765 .
K2 O10W K2 106.3(11) 3_765 .

loop_
_geom_bond_atom_site_label_1
_geom_bond_atom_site_label_2
_geom_bond_distance
_geom_bond_site_symmetry_2
W1 O32 1.730(14) .
W1 O23 1.755(16) .
W1 O22 1.893(15) .
W1 O24 1.928(15) .
W1 O16 2.092(17) .
W1 O1 2.314(14) .
W2 O21 1.709(17) .
W2 O26 1.807(15) .
W2 O8 1.886(15) .
W2 O37 1.944(16) .
W2 O33 2.009(16) .
W2 O3 2.350(16) .
W3 O11 1.732(19) .
W3 O33 1.868(15) .
W3 O17 1.876(17) .
W3 O25 1.884(16) .
W3 O34 1.911(16) .
W3 O3 2.286(15) .
W4 O14 1.717(18) .
W4 O16 1.844(17) .
W4 O38 1.906(16) .
W4 O13 1.928(16) .
W4 O25 1.946(16) .
W4 O1 2.434(15) .
W5 O18 1.694(17) .
W5 O10 1.726(16) .
W5 O22 1.916(15) .
W5 O36 1.948(16) .
W5 O29 2.124(16) .
W5 O4 2.335(15) .
W6 O9 1.718(19) .
W6 O29 1.842(15) .
W6 O38 1.906(17) .
W6 O27 1.950(16) .
W6 O34 1.950(16) .
W6 O4 2.365(16) .
W7 O39 1.718(18) .
W7 O37 1.886(16) .
W7 O13 1.902(15) .
W7 O30 1.909(18) .
W7 O24 1.937(15) .
W7 O1 2.307(14) .
W8 O31 1.711(19) .
W8 O35 1.760(16) .
W8 O30 1.896(18) .
W8 O20 1.954(17) .
W8 O26 2.102(15) .
W8 O2 2.242(15) .
W9 O5 1.709(17) .
W9 O15 1.826(16) .
W9 O12 1.894(17) .
W9 O8 1.953(15) .
W9 O17 1.973(17) .
W9 O3 2.367(15) .
W10 O7 1.684(17) .
W10 O19 1.864(16) .
W10 O36 1.889(16) .
W10 O27 1.891(16) .
W10 O12 1.941(17) .
W10 O4 2.333(15) .
W11 O6 1.739(18) .
W11 O28 1.771(14) .
W11 O20 1.902(17) .
W11 O19 1.922(16) .
W11 O15 2.078(16) .
W11 O2 2.210(14) .
La1 O1W 2.48(2) .
La1 O35 2.491(16) .
La1 O23 2.500(16) 3_665
La1 O32 2.504(14) .
La1 O28 2.512(14) .
La1 O10 2.515(17) .
La1 O2W 2.60(2) .
La1 O4W 2.615(19) .
La1 O3W 2.631(18) .
La2 O40 2.38(3) .
La2 O21 2.469(17) .
La2 O6 2.473(18) 2_745
La2 O11 2.500(19) 3_766
La2 O7W 2.56(2) .
La2 O8W 2.565(19) .
La2 O5W 2.57(2) .
La2 O9W 2.59(2) .
La2 O6W 2.586(18) .
Si1 O2 1.610(16) .
Si1 O3 1.636(16) .
Si1 O4 1.644(16) .
Si1 O1 1.645(15) .
O6 La2 2.473(18) 2_755
O11 La2 2.500(19) 3_766
O23 La1 2.500(16) 3_665
O40 C1 1.210(10) .
O41 C1 1.210(10) .
C1 C2 1.474(10) .
C2 C3 1.352(13) .
C2 C6 1.352(13) .
C3 C4 1.352(13) .
C3 H3 0.9500 .
C4 N1 1.352(13) .
C4 H4 0.9500 .
N1 C5 1.352(13) .
N1 H1A 0.8800 .
C5 C6 1.351(13) .
C5 H5 0.9500 .
C6 H6 0.9500 .
K1 K2 1.982(17) .
K2 O10W 2.18(3) 3_765
K2 O10W 2.23(3) .
O10W K2 2.18(3) 3_765

loop_
_geom_torsion_atom_site_label_1
_geom_torsion_atom_site_label_2
_geom_torsion_atom_site_label_3
_geom_torsion_atom_site_label_4
_geom_torsion
_geom_torsion_site_symmetry_1
_geom_torsion_site_symmetry_4
O2 Si1 O1 W7 60.5(11) . .
O3 Si1 O1 W7 -58.7(12) . .
O4 Si1 O1 W7 -176.6(8) . .
O2 Si1 O1 W1 -62.0(11) . .
O3 Si1 O1 W1 178.8(9) . .
O4 Si1 O1 W1 60.9(11) . .
O2 Si1 O1 W4 177.2(8) . .
O3 Si1 O1 W4 58.0(11) . .
O4 Si1 O1 W4 -59.9(11) . .
O39 W7 O1 Si1 -169(4) . .
O37 W7 O1 Si1 41.0(10) . .
O13 W7 O1 Si1 131.0(11) . .
O30 W7 O1 Si1 -45.5(10) . .
O24 W7 O1 Si1 -138.9(11) . .
O39 W7 O1 W1 -34(4) . .
O37 W7 O1 W1 176.1(7) . .
O13 W7 O1 W1 -93.9(6) . .
O30 W7 O1 W1 89.6(6) . .
O24 W7 O1 W1 -3.8(6) . .
O39 W7 O1 W4 59(4) . .
O37 W7 O1 W4 -91.0(6) . .
O13 W7 O1 W4 -1.0(5) . .
O30 W7 O1 W4 -177.5(6) . .
O24 W7 O1 W4 89.1(6) . .
O32 W1 O1 Si1 44.2(11) . .
O23 W1 O1 Si1 -159.1(18) . .
O22 W1 O1 Si1 -49.6(10) . .
O24 W1 O1 Si1 139.3(12) . .
O16 W1 O1 Si1 -135.5(11) . .
O32 W1 O1 W7 -91.3(6) . .
O23 W1 O1 W7 65(2) . .
O22 W1 O1 W7 174.9(6) . .
O24 W1 O1 W7 3.8(6) . .
O16 W1 O1 W7 89.0(7) . .
O32 W1 O1 W4 178.6(6) . .
O23 W1 O1 W4 -25(2) . .
O22 W1 O1 W4 84.7(6) . .
O24 W1 O1 W4 -86.4(6) . .
O16 W1 O1 W4 -1.1(6) . .
O14 W4 O1 Si1 -165(5) . .
O16 W4 O1 Si1 135.4(11) . .
O38 W4 O1 Si1 41.0(10) . .
O13 W4 O1 Si1 -131.1(10) . .
O25 W4 O1 Si1 -43.3(10) . .
O14 W4 O1 W7 -33(6) . .
O16 W4 O1 W7 -92.5(7) . .
O38 W4 O1 W7 173.2(6) . .
O13 W4 O1 W7 1.0(5) . .
O25 W4 O1 W7 88.8(6) . .
O14 W4 O1 W1 61(6) . .
O16 W4 O1 W1 1.3(6) . .
O38 W4 O1 W1 -93.0(6) . .
O13 W4 O1 W1 94.8(6) . .
O25 W4 O1 W1 -177.4(6) . .
O3 Si1 O2 W11 -67.9(12) . .
O4 Si1 O2 W11 52.3(12) . .
O1 Si1 O2 W11 172.7(9) . .
O3 Si1 O2 W8 69.6(12) . .
O4 Si1 O2 W8 -170.3(9) . .
O1 Si1 O2 W8 -49.9(12) . .
O6 W11 O2 Si1 95(4) . .
O28 W11 O2 Si1 -126.9(11) . .
O20 W11 O2 Si1 135.9(12) . .
O19 W11 O2 Si1 -30.9(11) . .
O15 W11 O2 Si1 49.4(11) . .
O6 W11 O2 W8 -53(4) . .
O28 W11 O2 W8 85.2(7) . .
O20 W11 O2 W8 -12.1(6) . .
O19 W11 O2 W8 -178.9(6) . .
O15 W11 O2 W8 -98.5(6) . .
O31 W8 O2 Si1 -87(4) . .
O35 W8 O2 Si1 127.3(11) . .
O30 W8 O2 Si1 28.6(11) . .
O20 W8 O2 Si1 -135.8(12) . .
O26 W8 O2 Si1 -51.7(11) . .
O31 W8 O2 W11 61(4) . .
O35 W8 O2 W11 -85.1(7) . .
O30 W8 O2 W11 176.3(7) . .
O20 W8 O2 W11 11.9(6) . .
O26 W8 O2 W11 95.9(6) . .
O2 Si1 O3 W3 -177.9(9) . .
O4 Si1 O3 W3 60.0(12) . .
O1 Si1 O3 W3 -57.4(13) . .
O2 Si1 O3 W2 -55.2(11) . .
O4 Si1 O3 W2 -177.4(8) . .
O1 Si1 O3 W2 65.2(11) . .
O2 Si1 O3 W9 58.6(12) . .
O4 Si1 O3 W9 -63.6(11) . .
O1 Si1 O3 W9 179.0(9) . .
O11 W3 O3 Si1 -172(5) . .
O33 W3 O3 Si1 132.5(12) . .
O17 W3 O3 Si1 -133.4(13) . .
O25 W3 O3 Si1 40.7(11) . .
O34 W3 O3 Si1 -45.6(11) . .
O11 W3 O3 W2 53(6) . .
O33 W3 O3 W2 -2.1(6) . .
O17 W3 O3 W2 92.1(7) . .
O25 W3 O3 W2 -93.8(6) . .
O34 W3 O3 W2 179.8(6) . .
O11 W3 O3 W9 -37(6) . .
O33 W3 O3 W9 -92.5(6) . .
O17 W3 O3 W9 1.7(6) . .
O25 W3 O3 W9 175.8(6) . .
O34 W3 O3 W9 89.4(6) . .
O21 W2 O3 Si1 -155(4) . .
O26 W2 O3 Si1 37.6(10) . .
O8 W2 O3 Si1 133.3(11) . .
O37 W2 O3 Si1 -50.7(10) . .
O33 W2 O3 Si1 -136.1(11) . .
O21 W2 O3 W3 -16(5) . .
O26 W2 O3 W3 175.7(6) . .
O8 W2 O3 W3 -88.6(6) . .
O37 W2 O3 W3 87.4(6) . .
O33 W2 O3 W3 2.0(5) . .
O21 W2 O3 W9 76(4) . .
O26 W2 O3 W9 -91.5(6) . .
O8 W2 O3 W9 4.1(6) . .
O37 W2 O3 W9 -179.9(6) . .
O33 W2 O3 W9 94.7(6) . .
O5 W9 O3 Si1 -179(4) . .
O15 W9 O3 Si1 -41.7(11) . .
O12 W9 O3 Si1 48.6(11) . .
O8 W9 O3 Si1 -133.3(12) . .
O17 W9 O3 Si1 137.0(12) . .
O5 W9 O3 W3 43(4) . .
O15 W9 O3 W3 179.6(7) . .
O12 W9 O3 W3 -90.0(7) . .
O8 W9 O3 W3 88.1(6) . .
O17 W9 O3 W3 -1.6(6) . .
O5 W9 O3 W2 -49(4) . .
O15 W9 O3 W2 87.6(6) . .
O12 W9 O3 W2 177.9(6) . .
O8 W9 O3 W2 -4.0(5) . .
O17 W9 O3 W2 -93.7(7) . .
O2 Si1 O4 W10 -57.9(11) . .
O3 Si1 O4 W10 62.1(11) . .
O1 Si1 O4 W10 -179.8(8) . .
O2 Si1 O4 W5 60.3(11) . .
O3 Si1 O4 W5 -179.6(8) . .
O1 Si1 O4 W5 -61.6(11) . .
O2 Si1 O4 W6 -175.9(8) . .
O3 Si1 O4 W6 -55.8(11) . .
O1 Si1 O4 W6 62.2(11) . .
O7 W10 O4 Si1 177(4) . .
O19 W10 O4 Si1 41.2(10) . .
O36 W10 O4 Si1 136.9(11) . .
O27 W10 O4 Si1 -131.3(11) . .
O12 W10 O4 Si1 -45.4(10) . .
O7 W10 O4 W5 45(4) . .
O19 W10 O4 W5 -90.9(6) . .
O36 W10 O4 W5 4.8(6) . .
O27 W10 O4 W5 96.5(6) . .
O12 W10 O4 W5 -177.6(7) . .
O7 W10 O4 W6 -50(4) . .
O19 W10 O4 W6 174.6(6) . .
O36 W10 O4 W6 -89.7(7) . .
O27 W10 O4 W6 2.1(5) . .
O12 W10 O4 W6 87.9(6) . .
O18 W5 O4 Si1 161(2) . .
O10 W5 O4 Si1 -43.0(11) . .
O22 W5 O4 Si1 50.8(10) . .
O36 W5 O4 Si1 -137.1(11) . .
O29 W5 O4 Si1 136.8(11) . .
O18 W5 O4 W10 -67(3) . .
O10 W5 O4 W10 89.3(7) . .
O22 W5 O4 W10 -176.9(6) . .
O36 W5 O4 W10 -4.7(6) . .
O29 W5 O4 W10 -90.8(6) . .
O18 W5 O4 W6 24(3) . .
O10 W5 O4 W6 -179.7(7) . .
O22 W5 O4 W6 -85.9(6) . .
O36 W5 O4 W6 86.2(6) . .
O29 W5 O4 W6 0.1(5) . .
O9 W6 O4 Si1 155(4) . .
O29 W6 O4 Si1 -135.6(11) . .
O38 W6 O4 Si1 -43.7(10) . .
O27 W6 O4 Si1 130.3(11) . .
O34 W6 O4 Si1 41.2(10) . .
O9 W6 O4 W10 23(5) . .
O29 W6 O4 W10 92.1(6) . .
O38 W6 O4 W10 -176.0(6) . .
O27 W6 O4 W10 -2.0(5) . .
O34 W6 O4 W10 -91.0(6) . .
O9 W6 O4 W5 -69(4) . .
O29 W6 O4 W5 -0.1(6) . .
O38 W6 O4 W5 91.7(6) . .
O27 W6 O4 W5 -94.3(6) . .
O34 W6 O4 W5 176.7(6) . .
O28 W11 O6 La2 -12(2) . 2_755
O20 W11 O6 La2 86(2) . 2_755
O19 W11 O6 La2 -109(2) . 2_755
O15 W11 O6 La2 171(2) . 2_755
O2 W11 O6 La2 125(3) . 2_755
O21 W2 O8 W9 -177.1(9) . .
O26 W2 O8 W9 79.7(10) . .
O37 W2 O8 W9 -16(2) . .
O33 W2 O8 W9 -78.8(9) . .
O3 W2 O8 W9 -5.8(8) . .
O5 W9 O8 W2 178.2(10) . .
O15 W9 O8 W2 -78.4(10) . .
O12 W9 O8 W2 11(2) . .
O17 W9 O8 W2 77.5(10) . .
O3 W9 O8 W2 5.8(8) . .
O18 W5 O10 La1 -86(2) . .
O22 W5 O10 La1 17(2) . .
O36 W5 O10 La1 173(2) . .
O29 W5 O10 La1 100(3) . .
O4 W5 O10 La1 101(2) . .
O1W La1 O10 W5 -4(3) . .
O35 La1 O10 W5 -87(2) . .
O23 La1 O10 W5 49(2) 3_665 .
O32 La1 O10 W5 -27(2) . .
O28 La1 O10 W5 -148(2) . .
O2W La1 O10 W5 -168(2) . .
O4W La1 O10 W5 134(2) . .
O3W La1 O10 W5 95(2) . .
O33 W3 O11 La2 -141(3) . 3_766
O17 W3 O11 La2 127(3) . 3_766
O25 W3 O11 La2 -49(3) . 3_766
O34 W3 O11 La2 39(3) . 3_766
O3 W3 O11 La2 164(4) . 3_766
O5 W9 O12 W10 125.6(18) . .
O15 W9 O12 W10 22.0(18) . .
O8 W9 O12 W10 -67(3) . .
O17 W9 O12 W10 -133.4(18) . .
O3 W9 O12 W10 -62.4(17) . .
O7 W10 O12 W9 -125.0(18) . .
O19 W10 O12 W9 -21.8(17) . .
O36 W10 O12 W9 68(3) . .
O27 W10 O12 W9 136.8(18) . .
O4 W10 O12 W9 61.5(17) . .
O39 W7 O13 W4 -169.2(9) . .
O37 W7 O13 W4 87.8(9) . .
O30 W7 O13 W4 11(2) . .
O24 W7 O13 W4 -71.2(9) . .
O1 W7 O13 W4 1.5(8) . .
O14 W4 O13 W7 174.3(9) . .
O16 W4 O13 W7 71.5(9) . .
O38 W4 O13 W7 -21(2) . .
O25 W4 O13 W7 -85.3(9) . .
O1 W4 O13 W7 -1.5(7) . .
O5 W9 O15 W11 -130.4(18) . .
O12 W9 O15 W11 -27.7(18) . .
O8 W9 O15 W11 130.3(18) . .
O17 W9 O15 W11 54(3) . .
O3 W9 O15 W11 57.1(18) . .
O6 W11 O15 W9 128.2(19) . .
O28 W11 O15 W9 -41(4) . .
O20 W11 O15 W9 -134.3(19) . .
O19 W11 O15 W9 28.3(18) . .
O2 W11 O15 W9 -59.1(18) . .
O14 W4 O16 W1 -175.0(11) . .
O38 W4 O16 W1 82.6(10) . .
O13 W4 O16 W1 -73.6(10) . .
O25 W4 O16 W1 1(2) . .
O1 W4 O16 W1 -1.7(8) . .
O32 W1 O16 W4 1(3) . .
O23 W1 O16 W4 174.5(11) . .
O22 W1 O16 W4 -83.5(11) . .
O24 W1 O16 W4 76.1(11) . .
O1 W1 O16 W4 1.8(9) . .
O11 W3 O17 W9 172.9(10) . .
O33 W3 O17 W9 73.6(10) . .
O25 W3 O17 W9 -19(3) . .
O34 W3 O17 W9 -87.5(11) . .
O3 W3 O17 W9 -2.3(9) . .
O5 W9 O17 W3 -170.1(11) . .
O15 W9 O17 W3 5(2) . .
O12 W9 O17 W3 87.9(11) . .
O8 W9 O17 W3 -72.0(10) . .
O3 W9 O17 W3 2.3(9) . .
O7 W10 O19 W11 139(2) . .
O36 W10 O19 W11 -121(2) . .
O27 W10 O19 W11 -30(4) . .
O12 W10 O19 W11 38(2) . .
O4 W10 O19 W11 -48(2) . .
O6 W11 O19 W10 -128(2) . .
O28 W11 O19 W10 130(2) . .
O20 W11 O19 W10 10(4) . .
O15 W11 O19 W10 -38(2) . .
O2 W11 O19 W10 44(2) . .
O6 W11 O20 W8 -171.4(9) . .
O28 W11 O20 W8 -69.5(9) . .
O19 W11 O20 W8 50(2) . .
O15 W11 O20 W8 98.2(9) . .
O2 W11 O20 W8 15.4(8) . .
O31 W8 O20 W11 173.2(9) . .
O35 W8 O20 W11 70.2(10) . .
O30 W8 O20 W11 -54(2) . .
O26 W8 O20 W11 -97.6(9) . .
O2 W8 O20 W11 -15.3(8) . .
O26 W2 O21 La2 -41(3) . .
O8 W2 O21 La2 -138(2) . .
O37 W2 O21 La2 49(3) . .
O33 W2 O21 La2 134(2) . .
O3 W2 O21 La2 151(3) . .
O40 La2 O21 W2 100(3) . .
O6 La2 O21 W2 -24(3) 2_745 .
O11 La2 O21 W2 -127(3) 3_766 .
O7W La2 O21 W2 17(2) . .
O8W La2 O21 W2 162(3) . .
O5W La2 O21 W2 91(3) . .
O9W La2 O21 W2 -57(2) . .
O6W La2 O21 W2 -137(2) . .
O32 W1 O22 W5 -18.7(14) . .
O23 W1 O22 W5 -124.9(14) . .
O24 W1 O22 W5 93(2) . .
O16 W1 O22 W5 145.2(14) . .
O1 W1 O22 W5 72.7(14) . .
O18 W5 O22 W1 122.0(14) . .
O10 W5 O22 W1 17.9(14) . .
O36 W5 O22 W1 -90(2) . .
O29 W5 O22 W1 -144.1(14) . .
O4 W5 O22 W1 -73.2(13) . .
O32 W1 O23 La1 -125.3(19) . 3_665
O22 W1 O23 La1 -28(2) . 3_665
O24 W1 O23 La1 136.8(19) . 3_665
O16 W1 O23 La1 56.5(19) . 3_665
O1 W1 O23 La1 79(3) . 3_665
O32 W1 O24 W7 85.0(10) . .
O23 W1 O24 W7 -169.0(10) . .
O22 W1 O24 W7 -26(2) . .
O16 W1 O24 W7 -79.3(10) . .
O1 W1 O24 W7 -5.3(8) . .
O39 W7 O24 W1 180.0(11) . .
O37 W7 O24 W1 5(3) . .
O13 W7 O24 W1 81.6(10) . .
O30 W7 O24 W1 -77.4(10) . .
O1 W7 O24 W1 5.3(8) . .
O11 W3 O25 W4 127(2) . .
O33 W3 O25 W4 -133(2) . .
O17 W3 O25 W4 -41(4) . .
O34 W3 O25 W4 28(2) . .
O3 W3 O25 W4 -57(2) . .
O14 W4 O25 W3 -128(2) . .
O16 W4 O25 W3 55(3) . .
O38 W4 O25 W3 -28(2) . .
O13 W4 O25 W3 131(2) . .
O1 W4 O25 W3 58(2) . .
O21 W2 O26 W8 129.3(19) . .
O8 W2 O26 W8 -127.1(19) . .
O37 W2 O26 W8 30.3(19) . .
O33 W2 O26 W8 -36(3) . .
O3 W2 O26 W8 -52.6(19) . .
O31 W8 O26 W2 -130.1(19) . .
O35 W8 O26 W2 52(4) . .
O30 W8 O26 W2 -32.4(19) . .
O20 W8 O26 W2 130(2) . .
O2 W8 O26 W2 56.2(19) . .
O7 W10 O27 W6 169.5(9) . .
O19 W10 O27 W6 -22(2) . .
O36 W10 O27 W6 70.2(9) . .
O12 W10 O27 W6 -89.7(9) . .
O4 W10 O27 W6 -2.9(8) . .
O9 W6 O27 W10 -172.9(10) . .
O29 W6 O27 W10 -71.0(10) . .
O38 W6 O27 W10 19(2) . .
O34 W6 O27 W10 88.4(9) . .
O4 W6 O27 W10 2.9(8) . .
O6 W11 O28 La1 168.2(12) . .
O20 W11 O28 La1 69.2(12) . .
O19 W11 O28 La1 -90.5(12) . .
O15 W11 O28 La1 -22(4) . .
O2 W11 O28 La1 -4.8(12) . .
O1W La1 O28 W11 -74.1(15) . .
O35 La1 O28 W11 -50.8(12) . .
O23 La1 O28 W11 98.0(13) 3_665 .
O32 La1 O28 W11 12.4(13) . .
O10 La1 O28 W11 69.0(12) . .
O2W La1 O28 W11 -124.6(13) . .
O4W La1 O28 W11 146.5(13) . .
O3W La1 O28 W11 -163.8(11) . .
O9 W6 O29 W5 170.8(9) . .
O38 W6 O29 W5 -85.4(9) . .
O27 W6 O29 W5 72.9(9) . .
O34 W6 O29 W5 -9(2) . .
O4 W6 O29 W5 0.2(7) . .
O18 W5 O29 W6 -173.8(9) . .
O10 W5 O29 W6 0(3) . .
O22 W5 O29 W6 84.5(9) . .
O36 W5 O29 W6 -74.3(9) . .
O4 W5 O29 W6 -0.2(7) . .
O31 W8 O30 W7 130(2) . .
O35 W8 O30 W7 -127(2) . .
O20 W8 O30 W7 -3(4) . .
O26 W8 O30 W7 40(2) . .
O2 W8 O30 W7 -40(2) . .
O39 W7 O30 W8 -142(2) . .
O37 W7 O30 W8 -40(2) . .
O13 W7 O30 W8 37(4) . .
O24 W7 O30 W8 119(2) . .
O1 W7 O30 W8 47(2) . .
O23 W1 O32 La1 89(2) . .
O22 W1 O32 La1 -14(2) . .
O24 W1 O32 La1 -170(2) . .
O16 W1 O32 La1 -97(3) . .
O1 W1 O32 La1 -98(2) . .
O1W La1 O32 W1 -140(2) . .
O35 La1 O32 W1 146(2) . .
O23 La1 O32 W1 -57(2) 3_665 .
O28 La1 O32 W1 84(2) . .
O10 La1 O32 W1 24(2) . .
O2W La1 O32 W1 164.7(19) . .
O4W La1 O32 W1 -2(3) . .
O3W La1 O32 W1 -100(2) . .
O11 W3 O33 W2 -171.0(9) . .
O17 W3 O33 W2 -71.0(9) . .
O25 W3 O33 W2 88.2(9) . .
O34 W3 O33 W2 9(3) . .
O3 W3 O33 W2 2.8(8) . .
O21 W2 O33 W3 174.4(9) . .
O26 W2 O33 W3 -20(2) . .
O8 W2 O33 W3 72.6(9) . .
O37 W2 O33 W3 -87.3(9) . .
O3 W2 O33 W3 -2.8(8) . .
O11 W3 O34 W6 -128.5(19) . .
O33 W3 O34 W6 52(3) . .
O17 W3 O34 W6 132(2) . .
O25 W3 O34 W6 -28.5(19) . .
O3 W3 O34 W6 57.5(19) . .
O9 W6 O34 W3 132(2) . .
O29 W6 O34 W3 -48(3) . .
O38 W6 O34 W3 29.7(19) . .
O27 W6 O34 W3 -130(2) . .
O4 W6 O34 W3 -56.8(19) . .
O31 W8 O35 La1 -171.8(12) . .
O30 W8 O35 La1 88.5(13) . .
O20 W8 O35 La1 -70.5(13) . .
O26 W8 O35 La1 6(4) . .
O2 W8 O35 La1 1.9(12) . .
O1W La1 O35 W8 -144.1(15) . .
O23 La1 O35 W8 -100.2(14) 3_665 .
O32 La1 O35 W8 -66.3(13) . .
O28 La1 O35 W8 52.1(12) . .
O10 La1 O35 W8 -9.7(15) . .
O2W La1 O35 W8 126.2(14) . .
O4W La1 O35 W8 79.0(16) . .
O3W La1 O35 W8 169.1(11) . .
O7 W10 O36 W5 179.4(10) . .
O19 W10 O36 W5 74.9(10) . .
O27 W10 O36 W5 -81.9(10) . .
O12 W10 O36 W5 -13(3) . .
O4 W10 O36 W5 -6.8(9) . .
O18 W5 O36 W10 172.6(10) . .
O10 W5 O36 W10 -83.4(11) . .
O22 W5 O36 W10 25(2) . .
O29 W5 O36 W10 79.2(10) . .
O4 W5 O36 W10 6.8(9) . .
O39 W7 O37 W2 125.0(19) . .
O13 W7 O37 W2 -136.0(19) . .
O30 W7 O37 W2 23.4(18) . .
O24 W7 O37 W2 -60(3) . .
O1 W7 O37 W2 -60.3(18) . .
O21 W2 O37 W7 -125.1(19) . .
O26 W2 O37 W7 -23.4(19) . .
O8 W2 O37 W7 74(3) . .
O33 W2 O37 W7 136.9(19) . .
O3 W2 O37 W7 63.7(18) . .
O9 W6 O38 W4 -132(2) . .
O29 W6 O38 W4 126(2) . .
O27 W6 O38 W4 35(3) . .
O34 W6 O38 W4 -34(2) . .
O4 W6 O38 W4 51(2) . .
O14 W4 O38 W6 133(2) . .
O16 W4 O38 W6 -123(2) . .
O13 W4 O38 W6 -32(3) . .
O25 W4 O38 W6 33(2) . .
O1 W4 O38 W6 -50(2) . .
O21 La2 O40 C1 -30(11) . .
O6 La2 O40 C1 112(10) 2_745 .
O11 La2 O40 C1 -144(10) 3_766 .
O7W La2 O40 C1 45(10) . .
O8W La2 O40 C1 -92(10) . .
O5W La2 O40 C1 -22(10) . .
O9W La2 O40 C1 111(10) . .
O6W La2 O40 C1 -173(11) . .
La2 O40 C1 O41 23(13) . .
La2 O40 C1 C2 -170(8) . .
O41 C1 C2 C3 -12(5) . .
O40 C1 C2 C3 -178(3) . .
O41 C1 C2 C6 165(3) . .
O40 C1 C2 C6 -1(5) . .
C6 C2 C3 C4 0.0 . .
C1 C2 C3 C4 177(3) . .
C2 C3 C4 N1 0.0 . .
C3 C4 N1 C5 0.0 . .
C4 N1 C5 C6 0.0 . .
N1 C5 C6 C2 0.0 . .
C3 C2 C6 C5 0.0 . .
C1 C2 C6 C5 -177(3) . .
K1 K2 O10W K2 -88.7(10) . 3_765
O10W K2 O10W K2 0.000(2) 3_765 3_765
